data_4306872
loop_
_publ_author_name
'Deng-Ke Cao'
'Jing Xiao'
'Jian-Wei Tong'
'Yi-Zhi Li'
'Li-Min Zheng'

_publ_section_title
;
Metal Phosphonates Based on Bis(benzimidazol-2-ylmethyl)imino
Methylenephosphonate: From Discrete Dimer to Two-Dimensional Network
Containing Metallomacrocycles
;
_journal_name_full 'Inorganic Chemistry'
_journal_page_first 428
_journal_page_last 436
_journal_paper_doi 10.1021/ic060990a
_journal_volume 46
_journal_year 2007
_chemical_formula_moiety 'C34 H32 Cd2 N10 O6 P2, H2 O'
_chemical_formula_sum 'C34 H34 Cd2 N10 O7 P2'
_chemical_formula_weight 981.45
_chemical_name_systematic
; 
 ? 
;
_space_group_IT_number 15
_symmetry_cell_setting monoclinic
_symmetry_space_group_name_Hall '-C 2yc'
_symmetry_space_group_name_H-M 'C 1 2/c 1'
_atom_sites_solution_hydrogens geom
_atom_sites_solution_primary direct
_atom_sites_solution_secondary difmap
_audit_creation_method SHELXL-97
_cell_angle_alpha 90.00
_cell_angle_beta 120.515(5)
_cell_angle_gamma 90.00
_cell_formula_units_Z 4
_cell_length_a 20.617(4)
_cell_length_b 13.973(4)
_cell_length_c 14.040(3)
_cell_measurement_temperature 298(2)
_cell_volume 3484.5(14)
_computing_cell_refinement SMART
_computing_data_collection 'SMART(Bruker, 2000)'
_computing_data_reduction 'SAINT(Bruker, 2000)'
_computing_molecular_graphics SHELXTL
_computing_publication_material SHELXTL
_computing_structure_refinement SHELXTL
_computing_structure_solution 'SHELXTL(Bruker, 2000)'
_diffrn_ambient_temperature 298(2)
_diffrn_measured_fraction_theta_full 0.991
_diffrn_measured_fraction_theta_max 0.991
_diffrn_measurement_device_type 'Bruker Smart Apex CCD area detector'
_diffrn_measurement_method 'phi and omega scans'
_diffrn_radiation_monochromator graphite
_diffrn_radiation_source 'fine-focus sealed tube'
_diffrn_radiation_type MoK\a
_diffrn_radiation_wavelength 0.71073
_diffrn_reflns_av_R_equivalents 0.0406
_diffrn_reflns_av_sigmaI/netI 0.0514
_diffrn_reflns_limit_h_max 24
_diffrn_reflns_limit_h_min -25
_diffrn_reflns_limit_k_max 17
_diffrn_reflns_limit_k_min -16
_diffrn_reflns_limit_l_max 17
_diffrn_reflns_limit_l_min -12
_diffrn_reflns_number 8992
_diffrn_reflns_theta_full 26.00
_diffrn_reflns_theta_max 26.00
_diffrn_reflns_theta_min 1.85
_exptl_absorpt_coefficient_mu 1.379
_exptl_absorpt_correction_T_max 0.87
_exptl_absorpt_correction_T_min 0.85
_exptl_absorpt_correction_type multi-scan
_exptl_absorpt_process_details 'SADABS, Bruker(2000)'
_exptl_crystal_colour colorless
_exptl_crystal_density_diffrn 1.871
_exptl_crystal_density_method 'not measured'
_exptl_crystal_description block
_exptl_crystal_F_000 1960
_exptl_crystal_size_max 0.15
_exptl_crystal_size_mid 0.1
_exptl_crystal_size_min 0.1
_refine_diff_density_max 0.769
_refine_diff_density_min -0.643
_refine_diff_density_rms 0.098
_refine_ls_extinction_method none
_refine_ls_goodness_of_fit_ref 0.982
_refine_ls_hydrogen_treatment constr
_refine_ls_matrix_type full
_refine_ls_number_parameters 249
_refine_ls_number_reflns 3410
_refine_ls_number_restraints 0
_refine_ls_restrained_S_all 0.982
_refine_ls_R_factor_all 0.0509
_refine_ls_R_factor_gt 0.0381
_refine_ls_shift/su_max 0.000
_refine_ls_shift/su_mean 0.000
_refine_ls_structure_factor_coef Fsqd
_refine_ls_weighting_details 'calc w=1/[\s^2^(Fo^2^)+(0.0500P)^2^+0.55P] where P=(Fo^2^+2Fc^2^)/3'
_refine_ls_weighting_scheme calc
_refine_ls_wR_factor_gt 0.0906
_refine_ls_wR_factor_ref 0.0952
_reflns_number_gt 2764
_reflns_number_total 3410
_reflns_threshold_expression >2sigma(I)
_cod_data_source_file ic060990asi20060604_051747_2.cif
_cod_data_source_block Cd2{[(C7H5N2)CH2]2NCH2PO3}2.H2O
_cod_depositor_comments
;
The following automatic conversions were performed:
'_symmetry_cell_setting' value 'Monoclinic' changed to 'monoclinic'
according to '/home/saulius/struct/CIF-dictionaries/cif_core.dic'
dictionary named 'cif_core.dic' version 2.4.1 from 2010-06-29.

Automatic conversion script
Id: cif_fix_enum 1527 2010-12-29 10:47:43Z saulius 
;
_cod_original_cell_volume 3484.5(13)
_cod_original_sg_symbol_H-M 'C 1 2/c 1 '
_cod_database_code 4306872

loop_
_symmetry_equiv_pos_as_xyz
'x, y, z'
'-x, y, -z+1/2'
'x+1/2, y+1/2, z'
'-x+1/2, y+1/2, -z+1/2'
'-x, -y, -z'
'x, -y, z-1/2'
'-x+1/2, -y+1/2, -z'
'x+1/2, -y+1/2, z-1/2'

loop_
_atom_site_label
_atom_site_type_symbol
_atom_site_fract_x
_atom_site_fract_y
_atom_site_fract_z
_atom_site_U_iso_or_equiv
_atom_site_adp_type
_atom_site_occupancy
_atom_site_symmetry_multiplicity
_atom_site_calc_flag
_atom_site_refinement_flags
_atom_site_disorder_assembly
_atom_site_disorder_group
Cd1 Cd 0.327015(16) 0.30192(2) 0.96747(2) 0.02944(12) Uani 1 1 d . . .
P1 P 0.31815(6) 0.10269(7) 1.09596(9) 0.0295(3) Uani 1 1 d . . .
O1 O 0.32037(16) 0.21255(18) 1.1045(2) 0.0307(7) Uani 1 1 d . . .
O1W O 0.5000 0.9336(3) 0.2500 0.0790(18) Uani 1 2 d S . .
H1WA H 0.5463 0.9184 0.2822 0.095 Uiso 0.50 1 d PR . .
H1WB H 0.4867 0.9404 0.2979 0.095 Uiso 0.50 1 d PR . .
O2 O 0.23733(15) 0.06926(18) 1.0445(2) 0.0332(7) Uani 1 1 d . . .
O3 O 0.37172(16) 0.0527(2) 1.2031(2) 0.0361(7) Uani 1 1 d . . .
N1 N 0.39841(19) 0.1497(2) 0.9953(3) 0.0323(8) Uani 1 1 d . . .
N2 N 0.4503(2) 0.3348(3) 1.0710(3) 0.0345(8) Uani 1 1 d . . .
N3 N 0.5658(2) 0.2887(2) 1.1936(3) 0.0374(9) Uani 1 1 d . . .
H3B H 0.6031 0.2515 1.2338 0.045 Uiso 1 1 calc R . .
N4 N 0.2992(2) 0.2474(2) 0.7958(3) 0.0330(8) Uani 1 1 d . . .
N5 N 0.3073(2) 0.1249(2) 0.7025(3) 0.0341(8) Uani 1 1 d . . .
H5A H 0.3241 0.0732 0.6894 0.041 Uiso 1 1 calc R . .
C1 C 0.3496(2) 0.0753(3) 0.9984(4) 0.0328(10) Uani 1 1 d . . .
H1A H 0.3767 0.0150 1.0191 0.039 Uiso 1 1 calc R . .
H1B H 0.3060 0.0678 0.9251 0.039 Uiso 1 1 calc R . .
C1O C 0.4951(3) 0.4156(3) 1.1166(4) 0.0370(10) Uani 1 1 d . . .
C2 C 0.4705(2) 0.1586(3) 1.0994(4) 0.0334(10) Uani 1 1 d . . .
H2B H 0.5083 0.1200 1.0957 0.040 Uiso 1 1 calc R . .
H2C H 0.4652 0.1351 1.1600 0.040 Uiso 1 1 calc R . .
C3 C 0.4080(2) 0.1390(3) 0.8999(3) 0.0332(10) Uani 1 1 d . . .
H3C H 0.4184 0.0726 0.8923 0.040 Uiso 1 1 calc R . .
H3D H 0.4500 0.1776 0.9097 0.040 Uiso 1 1 calc R . .
C4 C 0.4955(2) 0.2609(3) 1.1200(4) 0.0342(10) Uani 1 1 d . . .
C5 C 0.5678(3) 0.3876(3) 1.1939(4) 0.0389(11) Uani 1 1 d . . .
C6 C 0.6254(3) 0.4529(3) 1.2526(4) 0.0447(12) Uani 1 1 d . . .
H6A H 0.6739 0.4336 1.3050 0.054 Uiso 1 1 calc R . .
C7 C 0.6067(3) 0.5474(3) 1.2286(4) 0.0463(12) Uani 1 1 d . . .
H7A H 0.6437 0.5937 1.2650 0.056 Uiso 1 1 calc R . .
C8 C 0.5346(3) 0.5761(3) 1.1521(4) 0.0441(12) Uani 1 1 d . . .
H8A H 0.5247 0.6412 1.1386 0.053 Uiso 1 1 calc R . .
C9 C 0.4768(3) 0.5120(3) 1.0951(4) 0.0408(11) Uani 1 1 d . . .
H9A H 0.4281 0.5321 1.0448 0.049 Uiso 1 1 calc R . .
C11 C 0.3372(3) 0.1705(3) 0.7985(4) 0.0331(10) Uani 1 1 d . . .
C12 C 0.2445(3) 0.1754(3) 0.6275(4) 0.0355(10) Uani 1 1 d . . .
C13 C 0.1932(3) 0.1620(3) 0.5155(4) 0.0393(11) Uani 1 1 d . . .
H13A H 0.1960 0.1095 0.4770 0.047 Uiso 1 1 calc R . .
C14 C 0.1382(3) 0.2304(3) 0.4650(4) 0.0413(11) Uani 1 1 d . . .
H14A H 0.1032 0.2245 0.3900 0.050 Uiso 1 1 calc R . .
C15 C 0.1332(3) 0.3081(3) 0.5225(4) 0.0400(11) Uani 1 1 d . . .
H15A H 0.0947 0.3524 0.4850 0.048 Uiso 1 1 calc R . .
C16 C 0.1834(3) 0.3217(3) 0.6333(4) 0.0370(11) Uani 1 1 d . . .
H16A H 0.1799 0.3744 0.6710 0.044 Uiso 1 1 calc R . .
C17 C 0.2398(2) 0.2529(3) 0.6869(4) 0.0340(10) Uani 1 1 d . . .

loop_
_atom_site_aniso_label
_atom_site_aniso_U_11
_atom_site_aniso_U_22
_atom_site_aniso_U_33
_atom_site_aniso_U_23
_atom_site_aniso_U_13
_atom_site_aniso_U_12
Cd1 0.02665(19) 0.02663(18) 0.02986(19) 0.00095(13) 0.01057(14) 0.00341(13)
P1 0.0280(6) 0.0249(5) 0.0327(6) 0.0014(5) 0.0134(5) 0.0014(4)
O1 0.0307(17) 0.0255(15) 0.0332(16) -0.0006(12) 0.0141(14) 0.0010(12)
O1W 0.056(4) 0.056(3) 0.119(5) 0.000 0.040(4) 0.000
O2 0.0292(16) 0.0264(15) 0.0375(17) 0.0006(13) 0.0121(14) 0.0014(12)
O3 0.0321(17) 0.0343(16) 0.0360(17) 0.0081(14) 0.0129(14) 0.0039(13)
N1 0.031(2) 0.0301(19) 0.033(2) 0.0016(16) 0.0148(17) 0.0043(15)
N2 0.032(2) 0.036(2) 0.035(2) 0.0015(17) 0.0162(18) 0.0002(16)
N3 0.033(2) 0.038(2) 0.037(2) 0.0024(17) 0.0144(18) -0.0003(16)
N4 0.034(2) 0.032(2) 0.033(2) 0.0007(16) 0.0175(18) 0.0020(16)
N5 0.036(2) 0.0329(19) 0.034(2) -0.0012(16) 0.0175(18) 0.0029(16)
C1 0.032(2) 0.029(2) 0.034(2) 0.0009(18) 0.014(2) 0.0035(18)
C1O 0.035(3) 0.039(3) 0.036(3) 0.001(2) 0.017(2) -0.002(2)
C2 0.031(2) 0.032(2) 0.034(2) 0.003(2) 0.014(2) 0.0039(19)
C3 0.033(3) 0.032(2) 0.034(2) 0.0011(19) 0.016(2) 0.0039(19)
C4 0.031(3) 0.035(2) 0.035(2) 0.002(2) 0.016(2) 0.0012(19)
C5 0.035(3) 0.040(3) 0.037(3) 0.002(2) 0.016(2) -0.003(2)
C6 0.039(3) 0.045(3) 0.041(3) 0.001(2) 0.014(2) -0.006(2)
C7 0.042(3) 0.045(3) 0.042(3) 0.000(2) 0.014(2) -0.007(2)
C8 0.042(3) 0.044(3) 0.040(3) 0.000(2) 0.016(2) -0.005(2)
C9 0.039(3) 0.041(3) 0.038(3) 0.000(2) 0.017(2) -0.003(2)
C11 0.034(3) 0.032(2) 0.033(2) 0.0001(19) 0.017(2) 0.0028(19)
C12 0.037(3) 0.033(2) 0.034(3) 0.000(2) 0.017(2) 0.0005(19)
C13 0.039(3) 0.036(2) 0.036(3) -0.001(2) 0.014(2) -0.001(2)
C14 0.039(3) 0.037(2) 0.038(3) 0.001(2) 0.012(2) -0.002(2)
C15 0.038(3) 0.036(3) 0.038(3) 0.002(2) 0.013(2) -0.002(2)
C16 0.037(3) 0.034(2) 0.036(3) 0.001(2) 0.015(2) -0.0007(19)
C17 0.035(3) 0.032(2) 0.034(3) 0.001(2) 0.017(2) 0.0000(19)

loop_
_atom_type_symbol
_atom_type_description
_atom_type_scat_dispersion_real
_atom_type_scat_dispersion_imag
_atom_type_scat_source
C C 0.0033 0.0016 'International Tables Vol C Tables 4.2.6.8 and 6.1.1.4'
H H 0.0000 0.0000 'International Tables Vol C Tables 4.2.6.8 and 6.1.1.4'
N N 0.0061 0.0033 'International Tables Vol C Tables 4.2.6.8 and 6.1.1.4'
O O 0.0106 0.0060 'International Tables Vol C Tables 4.2.6.8 and 6.1.1.4'
P P 0.1023 0.0942 'International Tables Vol C Tables 4.2.6.8 and 6.1.1.4'
Cd Cd -0.8075 1.2024 'International Tables Vol C Tables 4.2.6.8 and 6.1.1.4'

loop_
_geom_angle_atom_site_label_1
_geom_angle_atom_site_label_2
_geom_angle_atom_site_label_3
_geom_angle
_geom_angle_site_symmetry_1
_geom_angle_site_symmetry_3
_geom_angle_publ_flag
O2 Cd1 N2 108.91(12) 7_557 . ?
O2 Cd1 N4 111.81(12) 7_557 . ?
N2 Cd1 N4 110.09(13) . . ?
O2 Cd1 O1 102.36(10) 7_557 . ?
N2 Cd1 O1 95.51(12) . . ?
N4 Cd1 O1 126.32(11) . . ?
O2 Cd1 N1 174.61(11) 7_557 . ?
N2 Cd1 N1 71.93(12) . . ?
N4 Cd1 N1 72.36(12) . . ?
O1 Cd1 N1 72.25(10) . . ?
O3 P1 O2 113.79(17) . . ?
O3 P1 O1 113.95(17) . . ?
O2 P1 O1 109.07(16) . . ?
O3 P1 C1 106.89(19) . . ?
O2 P1 C1 107.51(19) . . ?
O1 P1 C1 105.04(17) . . ?
P1 O1 Cd1 118.49(15) . . ?
P1 O1 Cd1 84.96(12) . 7_557 ?
Cd1 O1 Cd1 104.90(10) . 7_557 ?
H1WA O1W H1WB 109.5 . . ?
P1 O2 Cd1 105.06(14) . 7_557 ?
C3 N1 C1 111.7(3) . . ?
C3 N1 C2 112.4(3) . . ?
C1 N1 C2 113.3(3) . . ?
C3 N1 Cd1 106.7(2) . . ?
C1 N1 Cd1 104.5(2) . . ?
C2 N1 Cd1 107.6(2) . . ?
C4 N2 C1O 105.5(4) . . ?
C4 N2 Cd1 116.3(3) . . ?
C1O N2 Cd1 137.1(3) . . ?
C4 N3 C5 108.1(4) . . ?
C4 N3 H3B 125.9 . . ?
C5 N3 H3B 125.9 . . ?
C11 N4 C17 104.8(4) . . ?
C11 N4 Cd1 114.2(3) . . ?
C17 N4 Cd1 137.9(3) . . ?
C11 N5 C12 107.5(3) . . ?
C11 N5 H5A 126.2 . . ?
C12 N5 H5A 126.2 . . ?
N1 C1 P1 112.6(3) . . ?
N1 C1 H1A 109.1 . . ?
P1 C1 H1A 109.1 . . ?
N1 C1 H1B 109.1 . . ?
P1 C1 H1B 109.1 . . ?
H1A C1 H1B 107.8 . . ?
C5 C1O C9 120.6(4) . . ?
C5 C1O N2 109.4(4) . . ?
C9 C1O N2 130.0(4) . . ?
N1 C2 C4 110.4(3) . . ?
N1 C2 H2B 109.6 . . ?
C4 C2 H2B 109.6 . . ?
N1 C2 H2C 109.6 . . ?
C4 C2 H2C 109.6 . . ?
H2B C2 H2C 108.1 . . ?
N1 C3 C11 108.8(3) . . ?
N1 C3 H3C 109.9 . . ?
C11 C3 H3C 109.9 . . ?
N1 C3 H3D 109.9 . . ?
C11 C3 H3D 109.9 . . ?
H3C C3 H3D 108.3 . . ?
N2 C4 N3 111.9(4) . . ?
N2 C4 C2 124.2(4) . . ?
N3 C4 C2 123.8(4) . . ?
N3 C5 C1O 105.1(4) . . ?
N3 C5 C6 132.3(4) . . ?
C1O C5 C6 122.5(4) . . ?
C7 C6 C5 116.0(5) . . ?
C7 C6 H6A 122.0 . . ?
C5 C6 H6A 122.0 . . ?
C6 C7 C8 122.0(5) . . ?
C6 C7 H7A 119.0 . . ?
C8 C7 H7A 119.0 . . ?
C9 C8 C7 122.4(5) . . ?
C9 C8 H8A 118.8 . . ?
C7 C8 H8A 118.8 . . ?
C8 C9 C1O 116.4(4) . . ?
C8 C9 H9A 121.8 . . ?
C1O C9 H9A 121.8 . . ?
N4 C11 N5 113.5(4) . . ?
N4 C11 C3 123.1(4) . . ?
N5 C11 C3 123.4(4) . . ?
N5 C12 C13 132.4(4) . . ?
N5 C12 C17 105.3(4) . . ?
C13 C12 C17 122.2(4) . . ?
C14 C13 C12 116.4(4) . . ?
C14 C13 H13A 121.8 . . ?
C12 C13 H13A 121.8 . . ?
C13 C14 C15 122.0(4) . . ?
C13 C14 H14A 119.0 . . ?
C15 C14 H14A 119.0 . . ?
C16 C15 C14 122.0(4) . . ?
C16 C15 H15A 119.0 . . ?
C14 C15 H15A 119.0 . . ?
C15 C16 C17 117.1(4) . . ?
C15 C16 H16A 121.4 . . ?
C17 C16 H16A 121.4 . . ?
N4 C17 C16 131.0(4) . . ?
N4 C17 C12 108.8(4) . . ?
C16 C17 C12 120.2(4) . . ?

loop_
_geom_bond_atom_site_label_1
_geom_bond_atom_site_label_2
_geom_bond_distance
_geom_bond_site_symmetry_2
_geom_bond_publ_flag
Cd1 O2 2.191(3) 7_557 ?
Cd1 N2 2.244(4) . ?
Cd1 N4 2.306(3) . ?
Cd1 O1 2.355(3) . ?
Cd1 N1 2.502(3) . ?
P1 O3 1.511(3) . ?
P1 O2 1.515(3) . ?
P1 O1 1.539(3) . ?
P1 C1 1.829(4) . ?
P1 Cd1 2.9699(12) 7_557 ?
O1 Cd1 2.679(3) 7_557 ?
O1W H1WA 0.8499 . ?
O1W H1WB 0.8500 . ?
O2 Cd1 2.191(3) 7_557 ?
N1 C3 1.458(5) . ?
N1 C1 1.462(5) . ?
N1 C2 1.468(5) . ?
N2 C4 1.326(6) . ?
N2 C1O 1.391(5) . ?
N3 C4 1.341(6) . ?
N3 C5 1.382(5) . ?
N3 H3B 0.8600 . ?
N4 C11 1.319(5) . ?
N4 C17 1.394(5) . ?
N5 C11 1.327(5) . ?
N5 C12 1.378(5) . ?
N5 H5A 0.8600 . ?
C1 H1A 0.9700 . ?
C1 H1B 0.9700 . ?
C1O C5 1.387(6) . ?
C1O C9 1.390(6) . ?
C2 C4 1.496(6) . ?
C2 H2B 0.9700 . ?
C2 H2C 0.9700 . ?
C3 C11 1.496(6) . ?
C3 H3C 0.9700 . ?
C3 H3D 0.9700 . ?
C5 C6 1.390(6) . ?
C6 C7 1.369(6) . ?
C6 H6A 0.9300 . ?
C7 C8 1.379(6) . ?
C7 H7A 0.9300 . ?
C8 C9 1.376(6) . ?
C8 H8A 0.9300 . ?
C9 H9A 0.9300 . ?
C12 C13 1.392(6) . ?
C12 C17 1.401(6) . ?
C13 C14 1.374(6) . ?
C13 H13A 0.9300 . ?
C14 C15 1.389(6) . ?
C14 H14A 0.9300 . ?
C15 C16 1.375(7) . ?
C15 H15A 0.9300 . ?
C16 C17 1.398(6) . ?
C16 H16A 0.9300 . ?

loop_
_geom_hbond_atom_site_label_D
_geom_hbond_atom_site_label_H
_geom_hbond_atom_site_label_A
_geom_hbond_distance_DH
_geom_hbond_distance_HA
_geom_hbond_distance_DA
_geom_hbond_angle_DHA
_geom_hbond_site_symmetry_A
O1W H1WA O3 0.85 2.46 2.904(4) 113.1 2_666
N3 H3B O1 0.86 2.07 2.814(5) 143.7 2_657
N5 H5A O3 0.86 1.98 2.812(4) 163.9 6

loop_
_geom_torsion_atom_site_label_1
_geom_torsion_atom_site_label_2
_geom_torsion_atom_site_label_3
_geom_torsion_atom_site_label_4
_geom_torsion
_geom_torsion_site_symmetry_1
_geom_torsion_site_symmetry_2
_geom_torsion_site_symmetry_3
_geom_torsion_site_symmetry_4
_geom_torsion_publ_flag
O3 P1 O1 Cd1 133.05(17) . . . . ?
O2 P1 O1 Cd1 -98.60(19) . . . . ?
C1 P1 O1 Cd1 16.4(2) . . . . ?
Cd1 P1 O1 Cd1 -104.23(16) 7_557 . . . ?
O3 P1 O1 Cd1 -122.72(15) . . . 7_557 ?
O2 P1 O1 Cd1 5.64(16) . . . 7_557 ?
C1 P1 O1 Cd1 120.64(16) . . . 7_557 ?
O2 Cd1 O1 P1 146.82(17) 7_557 . . . ?
N2 Cd1 O1 P1 -102.42(19) . . . . ?
N4 Cd1 O1 P1 17.5(2) . . . . ?
N1 Cd1 O1 P1 -33.40(17) . . . . ?
P1 Cd1 O1 P1 119.42(16) 7_557 . . . ?
O2 Cd1 O1 Cd1 54.47(11) 7_557 . . 7_557 ?
N2 Cd1 O1 Cd1 165.23(12) . . . 7_557 ?
N4 Cd1 O1 Cd1 -74.82(14) . . . 7_557 ?
N1 Cd1 O1 Cd1 -125.75(12) . . . 7_557 ?
P1 Cd1 O1 Cd1 27.07(8) 7_557 . . 7_557 ?
O3 P1 O2 Cd1 121.33(16) . . . 7_557 ?
O1 P1 O2 Cd1 -7.1(2) . . . 7_557 ?
C1 P1 O2 Cd1 -120.51(17) . . . 7_557 ?
N2 Cd1 N1 C3 -94.3(3) . . . . ?
N4 Cd1 N1 C3 24.6(2) . . . . ?
O1 Cd1 N1 C3 163.6(3) . . . . ?
P1 Cd1 N1 C3 102.9(3) 7_557 . . . ?
N2 Cd1 N1 C1 147.2(3) . . . . ?
N4 Cd1 N1 C1 -93.9(3) . . . . ?
O1 Cd1 N1 C1 45.1(2) . . . . ?
P1 Cd1 N1 C1 -15.6(3) 7_557 . . . ?
N2 Cd1 N1 C2 26.6(3) . . . . ?
N4 Cd1 N1 C2 145.4(3) . . . . ?
O1 Cd1 N1 C2 -75.6(3) . . . . ?
P1 Cd1 N1 C2 -136.2(2) 7_557 . . . ?
O2 Cd1 N2 C4 156.0(3) 7_557 . . . ?
N4 Cd1 N2 C4 -81.0(3) . . . . ?
O1 Cd1 N2 C4 50.9(3) . . . . ?
N1 Cd1 N2 C4 -18.4(3) . . . . ?
P1 Cd1 N2 C4 148.3(3) 7_557 . . . ?
O2 Cd1 N2 C1O -9.7(5) 7_557 . . . ?
N4 Cd1 N2 C1O 113.2(4) . . . . ?
O1 Cd1 N2 C1O -114.8(4) . . . . ?
N1 Cd1 N2 C1O 175.9(5) . . . . ?
P1 Cd1 N2 C1O -17.4(5) 7_557 . . . ?
O2 Cd1 N4 C11 179.2(3) 7_557 . . . ?
N2 Cd1 N4 C11 58.0(3) . . . . ?
O1 Cd1 N4 C11 -55.3(3) . . . . ?
N1 Cd1 N4 C11 -4.4(3) . . . . ?
P1 Cd1 N4 C11 -153.1(3) 7_557 . . . ?
O2 Cd1 N4 C17 -24.6(4) 7_557 . . . ?
N2 Cd1 N4 C17 -145.8(4) . . . . ?
O1 Cd1 N4 C17 100.9(4) . . . . ?
N1 Cd1 N4 C17 151.8(4) . . . . ?
P1 Cd1 N4 C17 3.1(4) 7_557 . . . ?
C3 N1 C1 P1 -166.1(3) . . . . ?
C2 N1 C1 P1 65.7(4) . . . . ?
Cd1 N1 C1 P1 -51.1(3) . . . . ?
O3 P1 C1 N1 -95.2(3) . . . . ?
O2 P1 C1 N1 142.2(3) . . . . ?
O1 P1 C1 N1 26.2(3) . . . . ?
Cd1 P1 C1 N1 94.6(3) 7_557 . . . ?
C4 N2 C1O C5 -0.1(5) . . . . ?
Cd1 N2 C1O C5 166.6(3) . . . . ?
C4 N2 C1O C9 179.6(5) . . . . ?
Cd1 N2 C1O C9 -13.7(8) . . . . ?
C3 N1 C2 C4 86.6(4) . . . . ?
C1 N1 C2 C4 -145.5(3) . . . . ?
Cd1 N1 C2 C4 -30.5(4) . . . . ?
C1 N1 C3 C11 74.5(4) . . . . ?
C2 N1 C3 C11 -156.8(3) . . . . ?
Cd1 N1 C3 C11 -39.1(4) . . . . ?
C1O N2 C4 N3 0.1(5) . . . . ?
Cd1 N2 C4 N3 -169.8(3) . . . . ?
C1O N2 C4 C2 177.6(4) . . . . ?
Cd1 N2 C4 C2 7.7(5) . . . . ?
C5 N3 C4 N2 -0.1(5) . . . . ?
C5 N3 C4 C2 -177.6(4) . . . . ?
N1 C2 C4 N2 18.4(6) . . . . ?
N1 C2 C4 N3 -164.4(4) . . . . ?
C4 N3 C5 C1O 0.0(5) . . . . ?
C4 N3 C5 C6 -179.3(5) . . . . ?
C9 C1O C5 N3 -179.7(4) . . . . ?
N2 C1O C5 N3 0.0(5) . . . . ?
C9 C1O C5 C6 -0.3(7) . . . . ?
N2 C1O C5 C6 179.4(4) . . . . ?
N3 C5 C6 C7 178.3(5) . . . . ?
C1O C5 C6 C7 -0.9(7) . . . . ?
C5 C6 C7 C8 1.0(7) . . . . ?
C6 C7 C8 C9 0.1(8) . . . . ?
C7 C8 C9 C1O -1.4(7) . . . . ?
C5 C1O C9 C8 1.4(7) . . . . ?
N2 C1O C9 C8 -178.2(4) . . . . ?
C17 N4 C11 N5 -1.1(5) . . . . ?
Cd1 N4 C11 N5 162.6(3) . . . . ?
C17 N4 C11 C3 177.9(4) . . . . ?
Cd1 N4 C11 C3 -18.4(5) . . . . ?
C12 N5 C11 N4 1.0(5) . . . . ?
C12 N5 C11 C3 -178.0(4) . . . . ?
N1 C3 C11 N4 42.1(6) . . . . ?
N1 C3 C11 N5 -139.0(4) . . . . ?
C11 N5 C12 C13 178.4(5) . . . . ?
C11 N5 C12 C17 -0.4(5) . . . . ?
N5 C12 C13 C14 -177.1(5) . . . . ?
C17 C12 C13 C14 1.5(7) . . . . ?
C12 C13 C14 C15 -0.9(7) . . . . ?
C13 C14 C15 C16 0.6(7) . . . . ?
C14 C15 C16 C17 -0.8(7) . . . . ?
C11 N4 C17 C16 -176.2(5) . . . . ?
Cd1 N4 C17 C16 26.2(7) . . . . ?
C11 N4 C17 C12 0.8(5) . . . . ?
Cd1 N4 C17 C12 -156.8(3) . . . . ?
C15 C16 C17 N4 178.1(4) . . . . ?
C15 C16 C17 C12 1.4(7) . . . . ?
N5 C12 C17 N4 -0.2(5) . . . . ?
C13 C12 C17 N4 -179.2(4) . . . . ?
N5 C12 C17 C16 177.1(4) . . . . ?
C13 C12 C17 C16 -1.8(7) . . . . ?
